data_7035626
loop_
_publ_author_name
'Abrahams, I.'
'Ahmed, A.'
'Groombridge, C. J.'
'Hawkes, G. E.'
'Nunes, T. G.'

_publ_section_title
;
 Cation distribution in cubic Na M (P O3)3 (M = Mg or Zn) using X-ray
 powder diffraction and solid state NMR
;
_journal_coden_ASTM DALTFG
_journal_name_full
;
Journal of the Chemical Society. Dalton Transactions (2000- )
;
_journal_page_first 155
_journal_page_last 160
_journal_paper_doi 10.1039/A906413C
_journal_volume 2000
_journal_year 2000
_chemical_formula_sum 'Mg Na O9 P3'
_chemical_name_systematic 'Na Mg (P O3)3'
_space_group_IT_number 205
_symmetry_space_group_name_Hall '-P 2ac 2ab 3'
_symmetry_space_group_name_H-M 'P a -3'
_cell_angle_alpha 90
_cell_angle_beta 90
_cell_angle_gamma 90
_cell_formula_units_Z 16
_cell_length_a 14.2502
_cell_length_b 14.2502
_cell_length_c 14.2502
_cell_volume 2893.762
_cod_data_source_file Abrahams_DALTFG_2000_1459.cif
_cod_data_source_block Mg1Na1O9P3
_cod_original_cell_volume 2893.763
_cod_original_formula_sum 'Mg1 Na1 O9 P3'
_cod_database_code 7035626

loop_
_symmetry_equiv_pos_as_xyz
x,y,z
-x+1/2,-y,z+1/2
x+1/2,-y+1/2,-z
-x,y+1/2,-z+1/2
z,x,y
-z+1/2,-x,y+1/2
z+1/2,-x+1/2,-y
-z,x+1/2,-y+1/2
y,z,x
y+1/2,-z+1/2,-x
-y,z+1/2,-x+1/2
-y+1/2,-z,x+1/2
-x,-y,-z
x-1/2,y,-z-1/2
-x-1/2,y-1/2,z
x,-y-1/2,z-1/2
-z,-x,-y
z-1/2,x,-y-1/2
-z-1/2,x-1/2,y
z,-x-1/2,y-1/2
-y,-z,-x
-y-1/2,z-1/2,x
y,-z-1/2,x-1/2
y-1/2,z,-x-1/2

loop_
_atom_site_label
_atom_site_type_symbol
_atom_site_fract_x
_atom_site_fract_y
_atom_site_fract_z
_atom_site_occupancy
_atom_site_U_iso_or_equiv
Mg1 Mg+2 0.1269 0.1269 0.1269 1 0.0
O1 O-2 0.4832 0.2676 0.1151 1 0.0
P1 P+5 0.0247 0.2386 0.485 1 0.0
O2 O-2 0.0273 0.1605 0.0102 1 0.0
O3 O-2 0.4729 0.3386 0.4681 1 0.0
O4 O-2 0.2203 0.2135 0.0778 1 0.0
O5 O-2 0.2843 0.2591 0.4186 1 0.0
Na1 Na+1 0.5 0.5 0.5 1 0.0
Na3 Na+1 0.2445 0.2445 0.2445 1 0.0
P2 P+5 0.2308 0.2199 0.4986 1 0.0
Mg2 Mg+2 0.3846 0.3846 0.3846 1 0.0
O6 O-2 0.1259 0.1922 0.4691 1 0.0
Na2 Na+1 0 0 0 1 0.0
